data_7224108
loop_
_publ_author_name
'Ma, De-Yun'
'Qin, Liang'
'Lei, Jia-Mei'
'Liang, Yun-Qiu'
'Lin, Wei-Jie'
'Yan, Jing-Jing'
'Ding, Wan-Qiu'
'Guo, Hai-Fu'
'Ling, Yun'

_publ_section_title
;
 Structural diversity of a series of coordination polymers built from
 5-substituted isophthalic acid with or without a methyl-functionalized
 N-donor ligand
;
_journal_issue 8
_journal_name_full CrystEngComm
_journal_page_first 1363
_journal_paper_doi 10.1039/C5CE02314A
_journal_volume 18
_journal_year 2016
_chemical_formula_moiety 'C15 H11 N O4 Zn'
_chemical_formula_sum 'C15 H11 N O4 Zn'
_chemical_formula_weight 334.64
_chemical_name_systematic
; 
 ? 
;
_space_group_IT_number 98
_symmetry_cell_setting tetragonal
_symmetry_space_group_name_Hall 'I 4bw 2bw'
_symmetry_space_group_name_H-M 'I 41 2 2'
_atom_sites_solution_hydrogens geom
_atom_sites_solution_primary direct
_atom_sites_solution_secondary difmap
_audit_creation_method SHELXL-97
_audit_update_record
;
2015-10-29 deposited with the CCDC.
2016-01-05 downloaded from the CCDC.
;
_cell_angle_alpha 90.00
_cell_angle_beta 90.00
_cell_angle_gamma 90.00
_cell_formula_units_Z 8
_cell_length_a 9.946(4)
_cell_length_b 9.946(4)
_cell_length_c 31.544(13)
_cell_measurement_reflns_used 2072
_cell_measurement_temperature 293(2)
_cell_measurement_theta_max 21.48
_cell_measurement_theta_min 2.82
_cell_volume 3120(2)
_computing_cell_refinement SMART
_computing_data_collection 'SMART (Bruker, 2008)'
_computing_data_reduction 'SAINT (Bruker, 2008)'
_computing_molecular_graphics SHELXTL
_computing_publication_material SHELXTL
_computing_structure_refinement SHELXTL
_computing_structure_solution 'SHELXTL (Bruker, 2008)'
_diffrn_ambient_temperature 293(2)
_diffrn_measured_fraction_theta_full 0.994
_diffrn_measured_fraction_theta_max 0.994
_diffrn_measurement_device_type 'Bruker Smart Apex Duo CCD'
_diffrn_measurement_method 'phi and omega scans'
_diffrn_radiation_monochromator graphite
_diffrn_radiation_source 'fine-focus sealed tube'
_diffrn_radiation_type MoK\a
_diffrn_radiation_wavelength 0.71073
_diffrn_reflns_av_R_equivalents 0.0548
_diffrn_reflns_av_sigmaI/netI 0.0364
_diffrn_reflns_limit_h_max 11
_diffrn_reflns_limit_h_min -11
_diffrn_reflns_limit_k_max 11
_diffrn_reflns_limit_k_min -11
_diffrn_reflns_limit_l_max 37
_diffrn_reflns_limit_l_min -23
_diffrn_reflns_number 9767
_diffrn_reflns_theta_full 25.19
_diffrn_reflns_theta_max 25.19
_diffrn_reflns_theta_min 2.15
_exptl_absorpt_coefficient_mu 1.587
_exptl_absorpt_correction_T_max 0.7390
_exptl_absorpt_correction_T_min 0.7420
_exptl_absorpt_correction_type multi-scan
_exptl_absorpt_process_details sadabs
_exptl_crystal_colour colorless
_exptl_crystal_density_diffrn 1.425
_exptl_crystal_density_method 'not measured'
_exptl_crystal_description block
_exptl_crystal_F_000 1360
_exptl_crystal_size_max 0.20
_exptl_crystal_size_mid 0.20
_exptl_crystal_size_min 0.20
_refine_diff_density_max 0.258
_refine_diff_density_min -0.284
_refine_diff_density_rms 0.055
_refine_ls_abs_structure_details 'Flack H D (1983), Acta Cryst. A39, 876-881'
_refine_ls_abs_structure_Flack 0.96(2)
_refine_ls_extinction_method none
_refine_ls_goodness_of_fit_ref 1.070
_refine_ls_hydrogen_treatment mixed
_refine_ls_matrix_type full
_refine_ls_number_parameters 110
_refine_ls_number_reflns 1407
_refine_ls_number_restraints 1
_refine_ls_restrained_S_all 1.075
_refine_ls_R_factor_all 0.0359
_refine_ls_R_factor_gt 0.0282
_refine_ls_shift/su_max 0.001
_refine_ls_shift/su_mean 0.000
_refine_ls_structure_factor_coef Fsqd
_refine_ls_weighting_details 'calc w=1/[\s^2^(Fo^2^)+(0.0304P)^2^+0.6967P] where P=(Fo^2^+2Fc^2^)/3'
_refine_ls_weighting_scheme calc
_refine_ls_wR_factor_gt 0.0631
_refine_ls_wR_factor_ref 0.0678
_reflns_number_gt 1266
_reflns_number_total 1407
_reflns_threshold_expression >2sigma(I)
_cod_data_source_file c5ce02314a2.cif
_cod_data_source_block 9
_cod_depositor_comments 'Adding full bibliography for 7224103--7224111.cif.'
_cod_original_sg_symbol_H-M I4122
_cod_database_code 7224108

loop_
_symmetry_equiv_pos_as_xyz
'x, y, z'
'-y, x+1/2, z+1/4'
'-x+1/2, -y+1/2, z+1/2'
'y+1/2, -x, z+3/4'
'x, -y+1/2, -z+1/4'
'y+1/2, x+1/2, -z+1/2'
'-x+1/2, y, -z+3/4'
'-y, -x, -z'
'x+1/2, y+1/2, z+1/2'
'-y+1/2, x+1, z+3/4'
'-x+1, -y+1, z+1'
'y+1, -x+1/2, z+5/4'
'x+1/2, -y+1, -z+3/4'
'y+1, x+1, -z+1'
'-x+1, y+1/2, -z+5/4'
'-y+1/2, -x+1/2, -z+1/2'

loop_
_atom_site_label
_atom_site_type_symbol
_atom_site_fract_x
_atom_site_fract_y
_atom_site_fract_z
_atom_site_U_iso_or_equiv
_atom_site_adp_type
_atom_site_occupancy
_atom_site_symmetry_multiplicity
_atom_site_calc_flag
_atom_site_refinement_flags
_atom_site_disorder_assembly
_atom_site_disorder_group
C1 C 1.4475(2) 0.4475(2) 0.0000 0.0532(13) Uani 1 2 d S . .
C2 C 1.3181(3) 0.4747(4) 0.01370(14) 0.0679(12) Uani 1 1 d . . .
H2 H 1.2959 0.5606 0.0230 0.081 Uiso 1 1 calc R . .
C3 C 1.2221(3) 0.3745(4) 0.01364(14) 0.0660(11) Uani 1 1 d D . .
C4 C 1.0792(7) 0.4320(8) 0.0300(3) 0.087(3) Uani 0.50 1 d PD . .
H4A H 1.0104 0.4096 0.0098 0.131 Uiso 0.50 1 calc PR . .
H4B H 1.0845 0.5279 0.0329 0.131 Uiso 0.50 1 calc PR . .
H4C H 1.0577 0.3925 0.0569 0.131 Uiso 0.50 1 calc PR . .
C5 C 0.8591(4) 0.1147(4) 0.05759(11) 0.0576(10) Uani 1 1 d . . .
C6 C 0.7846(4) 0.1843(4) 0.09289(11) 0.0561(10) Uani 1 1 d . . .
C7 C 0.8536(6) 0.2500 0.1250 0.0561(14) Uani 1 2 d S . .
H7 H 0.9471 0.2500 0.1250 0.067 Uiso 1 2 calc SR . .
C8 C 0.6441(4) 0.1834(4) 0.09358(12) 0.0706(13) Uani 1 1 d . A .
H8 H 0.5977 0.1372 0.0725 0.085 Uiso 1 1 calc R . .
C9 C 0.5717(6) 0.2500 0.1250 0.0749(18) Uani 1 2 d S . .
C10 C 0.4176(8) 0.256(8) 0.127(2) 0.125(7) Uani 0.50 1 d P A -1
H10A H 0.3886 0.2483 0.1558 0.188 Uiso 0.50 1 calc PR A -1
H10B H 0.3807 0.1831 0.1106 0.188 Uiso 0.50 1 calc PR A -1
H10C H 0.3872 0.3398 0.1154 0.188 Uiso 0.50 1 calc PR A -1
N1 N 1.2505(2) 0.2505(2) 0.0000 0.0596(10) Uani 1 2 d S . .
O1 O 0.9803(3) 0.1491(2) 0.05128(8) 0.0612(7) Uani 1 1 d . . .
O2 O 0.7965(3) 0.0257(3) 0.03742(8) 0.0652(8) Uani 1 1 d . . .
Zn1 Zn 1.10423(3) 0.10423(3) 0.0000 0.04157(17) Uani 1 2 d S . .

loop_
_atom_site_aniso_label
_atom_site_aniso_U_11
_atom_site_aniso_U_22
_atom_site_aniso_U_33
_atom_site_aniso_U_23
_atom_site_aniso_U_13
_atom_site_aniso_U_12
C1 0.0337(13) 0.0337(13) 0.092(4) -0.002(2) 0.002(2) -0.0144(17)
C2 0.0405(19) 0.050(2) 0.113(4) -0.025(2) 0.001(2) -0.0094(15)
C3 0.0422(18) 0.078(3) 0.078(3) -0.013(2) 0.0042(19) -0.0262(18)
C4 0.048(5) 0.061(5) 0.153(9) -0.028(5) 0.017(5) -0.012(3)
C5 0.076(3) 0.062(2) 0.0347(18) -0.013(2) -0.0087(18) 0.011(2)
C6 0.077(3) 0.056(2) 0.0354(19) -0.0156(17) -0.0017(19) 0.002(2)
C7 0.074(4) 0.052(3) 0.042(3) -0.014(3) 0.000 0.000
C8 0.081(3) 0.083(3) 0.048(2) -0.025(2) -0.010(2) 0.001(3)
C9 0.068(4) 0.099(5) 0.058(4) -0.024(4) 0.000 0.000
C10 0.074(6) 0.189(14) 0.113(11) -0.070(12) -0.03(2) 0.02(2)
N1 0.0630(15) 0.0630(15) 0.053(2) 0.008(2) -0.008(2) -0.0413(19)
O1 0.0821(19) 0.0580(16) 0.0436(15) -0.0183(13) 0.0023(15) -0.0044(14)
O2 0.0667(16) 0.0797(18) 0.0493(16) -0.0350(15) -0.0071(14) 0.0002(15)
Zn1 0.0435(2) 0.0435(2) 0.0376(3) 0.0091(2) -0.0091(2) -0.0230(2)

loop_
_atom_type_symbol
_atom_type_description
_atom_type_scat_dispersion_real
_atom_type_scat_dispersion_imag
_atom_type_scat_source
C C 0.0033 0.0016 'International Tables Vol C Tables 4.2.6.8 and 6.1.1.4'
H H 0.0000 0.0000 'International Tables Vol C Tables 4.2.6.8 and 6.1.1.4'
N N 0.0061 0.0033 'International Tables Vol C Tables 4.2.6.8 and 6.1.1.4'
O O 0.0106 0.0060 'International Tables Vol C Tables 4.2.6.8 and 6.1.1.4'
Zn Zn 0.2839 1.4301 'International Tables Vol C Tables 4.2.6.8 and 6.1.1.4'

loop_
_geom_angle_atom_site_label_1
_geom_angle_atom_site_label_2
_geom_angle_atom_site_label_3
_geom_angle
_geom_angle_site_symmetry_1
_geom_angle_site_symmetry_3
C2 C1 C2 117.5(4) 14_534 .
C2 C1 C1 121.3(2) 14_534 11_754
C2 C1 C1 121.3(2) . 11_754
C3 C2 C1 120.1(3) . .
C3 C2 H2 120.0 . .
C1 C2 H2 120.0 . .
N1 C3 C2 121.4(3) . .
N1 C3 C4 127.9(4) . .
C2 C3 C4 110.7(4) . .
C3 C4 H4A 109.5 . .
C3 C4 H4B 109.5 . .
H4A C4 H4B 109.5 . .
C3 C4 H4C 109.5 . .
H4A C4 H4C 109.5 . .
H4B C4 H4C 109.5 . .
O2 C5 O1 125.6(3) . .
O2 C5 C6 117.0(4) . .
O1 C5 C6 117.4(4) . .
C7 C6 C8 119.1(4) . .
C7 C6 C5 120.9(4) . .
C8 C6 C5 120.0(3) . .
C6 C7 C6 120.7(5) . 5
C6 C7 H7 119.6 . .
C6 C7 H7 119.6 5 .
C9 C8 C6 121.7(4) . .
C9 C8 H8 119.2 . .
C6 C8 H8 119.2 . .
C8 C9 C8 117.7(6) 5 .
C8 C9 C10 124(3) 5 5
C8 C9 C10 118(3) . 5
C8 C9 C10 118(3) 5 .
C8 C9 C10 124(3) . .
C10 C9 C10 6(6) 5 .
C9 C10 H10A 109.5 . .
C9 C10 H10B 109.5 . .
C9 C10 H10C 109.5 . .
C3 N1 C3 119.5(4) . 14_534
C3 N1 Zn1 120.25(19) . .
C3 N1 Zn1 120.25(19) 14_534 .
C5 O1 Zn1 128.8(2) . .
C5 O2 Zn1 120.5(2) . 11_644
O2 Zn1 O2 167.70(17) 8_665 11_644
O2 Zn1 N1 96.15(8) 8_665 .
O2 Zn1 N1 96.15(8) 11_644 .
O2 Zn1 O1 88.41(11) 8_665 14_534
O2 Zn1 O1 88.30(11) 11_644 14_534
N1 Zn1 O1 105.50(7) . 14_534
O2 Zn1 O1 88.30(11) 8_665 .
O2 Zn1 O1 88.41(11) 11_644 .
N1 Zn1 O1 105.50(7) . .
O1 Zn1 O1 148.99(14) 14_534 .
O2 Zn1 Zn1 83.85(8) 8_665 11_644
O2 Zn1 Zn1 83.85(8) 11_644 11_644
N1 Zn1 Zn1 180.000(19) . 11_644
O1 Zn1 Zn1 74.50(7) 14_534 11_644
O1 Zn1 Zn1 74.50(7) . 11_644

loop_
_geom_bond_atom_site_label_1
_geom_bond_atom_site_label_2
_geom_bond_distance
_geom_bond_site_symmetry_2
C1 C2 1.384(4) 14_534
C1 C2 1.384(4) .
C1 C1 1.478(7) 11_754
C2 C3 1.380(5) .
C2 H2 0.9300 .
C3 N1 1.337(4) .
C3 C4 1.617(7) .
C4 H4A 0.9600 .
C4 H4B 0.9600 .
C4 H4C 0.9600 .
C5 O2 1.256(5) .
C5 O1 1.268(5) .
C5 C6 1.506(5) .
C6 C7 1.387(4) .
C6 C8 1.398(5) .
C7 C6 1.387(4) 5
C7 H7 0.9300 .
C8 C9 1.392(5) .
C8 H8 0.9300 .
C9 C8 1.392(5) 5
C9 C10 1.535(10) 5
C9 C10 1.535(10) .
C10 H10A 0.9600 .
C10 H10B 0.9600 .
C10 H10C 0.9600 .
N1 C3 1.337(4) 14_534
N1 Zn1 2.057(4) .
O1 Zn1 2.082(3) .
O2 Zn1 2.009(2) 11_644
Zn1 O2 2.009(2) 8_665
Zn1 O2 2.009(2) 11_644
Zn1 O1 2.082(3) 14_534
Zn1 Zn1 2.9321(14) 11_644

loop_
_geom_torsion_atom_site_label_1
_geom_torsion_atom_site_label_2
_geom_torsion_atom_site_label_3
_geom_torsion_atom_site_label_4
_geom_torsion
_geom_torsion_site_symmetry_1
_geom_torsion_site_symmetry_4
C2 C1 C2 C3 0.4(3) 14_534 .
C1 C1 C2 C3 -179.6(3) 11_754 .
C1 C2 C3 N1 -0.9(6) . .
C1 C2 C3 C4 -178.8(5) . .
O2 C5 C6 C7 159.1(3) . .
O1 C5 C6 C7 -19.6(5) . .
O2 C5 C6 C8 -21.0(6) . .
O1 C5 C6 C8 160.4(4) . .
C8 C6 C7 C6 -0.9(3) . 5
C5 C6 C7 C6 179.0(4) . 5
C7 C6 C8 C9 1.8(6) . .
C5 C6 C8 C9 -178.1(3) . .
C6 C8 C9 C8 -0.9(3) . 5
C6 C8 C9 C10 180(3) . 5
C6 C8 C9 C10 178(3) . .
C2 C3 N1 C3 0.4(3) . 14_534
C4 C3 N1 C3 177.9(7) . 14_534
C2 C3 N1 Zn1 -179.6(3) . .
C4 C3 N1 Zn1 -2.1(7) . .
O2 C5 O1 Zn1 13.8(6) . .
C6 C5 O1 Zn1 -167.7(2) . .
O1 C5 O2 Zn1 13.7(5) . 11_644
C6 C5 O2 Zn1 -164.9(3) . 11_644
C3 N1 Zn1 O2 58.1(2) . 8_665
C3 N1 Zn1 O2 -121.9(2) 14_534 8_665
C3 N1 Zn1 O2 -121.9(2) . 11_644
C3 N1 Zn1 O2 58.1(2) 14_534 11_644
C3 N1 Zn1 O1 148.2(2) . 14_534
C3 N1 Zn1 O1 -31.8(2) 14_534 14_534
C3 N1 Zn1 O1 -31.8(2) . .
C3 N1 Zn1 O1 148.2(2) 14_534 .
C3 N1 Zn1 Zn1 22(100) . 11_644
C3 N1 Zn1 Zn1 -158(100) 14_534 11_644
C5 O1 Zn1 O2 61.8(3) . 8_665
C5 O1 Zn1 O2 -106.3(3) . 11_644
C5 O1 Zn1 N1 157.7(3) . .
C5 O1 Zn1 O1 -22.3(3) . 14_534
C5 O1 Zn1 Zn1 -22.3(3) . 11_644
